data_1511955
loop_
_publ_author_name
'Davies, Stephen G.'
'Figuccia, Aude L. A.'
'Fletcher, Ai M.'
'Roberts, Paul M.'
'Thomson, James E.'

_publ_section_title
;
 Asymmetric Syntheses of (-)-1-Deoxymannojirimycin and
 (+)-1-Deoxyallonojirimycin via a Ring-Expansion Approach.
;
_journal_issue 8
_journal_name_full 'Organic letters'
_journal_page_first 2042
_journal_page_last 2045
_journal_paper_doi 10.1021/ol400735z
_journal_volume 15
_journal_year 2013
_chemical_absolute_configuration ad
_chemical_formula_moiety 'C28 H33 N1 O3'
_chemical_formula_sum 'C28 H33 N O3'
_chemical_formula_weight 431.57
_space_group_IT_number 4
_symmetry_cell_setting monoclinic
_symmetry_space_group_name_Hall 'P 2yb'
_symmetry_space_group_name_H-M 'P 1 21 1'
_atom_sites_solution_hydrogens difmap
_atom_sites_solution_primary direct
_cell_angle_alpha 90
_cell_angle_beta 109.357(4)
_cell_angle_gamma 90
_cell_formula_units_Z 2
_cell_length_a 12.8417(4)
_cell_length_b 6.65220(10)
_cell_length_c 14.8628(5)
_cell_measurement_reflns_used 6421
_cell_measurement_temperature 150
_cell_measurement_theta_max 85
_cell_measurement_theta_min 3
_cell_volume 1197.89(6)
_computing_cell_refinement 'CrysAlis, (Oxford Diffraction, 2002)'
_computing_data_collection 'SuperNova, (Oxford Diffraction, 2010)'
_computing_data_reduction 'CrysAlis, (Oxford Diffraction, 2002)'
_computing_molecular_graphics 'CAMERON (Watkin et al., 1996)'
_computing_publication_material 'CRYSTALS (Betteridge et al., 2003)'
_computing_structure_refinement 'CRYSTALS (Betteridge et al., 2003)'
_computing_structure_solution 'SIR92 (Altomare et al., 1994)'
_diffrn_ambient_temperature 150
_diffrn_measured_fraction_theta_full 0.995
_diffrn_measured_fraction_theta_max 0.951
_diffrn_measurement_device Area
_diffrn_measurement_device_type 'Oxford Diffraction SuperNova'
_diffrn_measurement_method \w
_diffrn_radiation_monochromator graphite
_diffrn_radiation_type 'Cu K\a'
_diffrn_radiation_wavelength 1.54180
_diffrn_reflns_av_R_equivalents 0.033
_diffrn_reflns_limit_h_max 13
_diffrn_reflns_limit_h_min -15
_diffrn_reflns_limit_k_max 8
_diffrn_reflns_limit_k_min -8
_diffrn_reflns_limit_l_max 18
_diffrn_reflns_limit_l_min -14
_diffrn_reflns_number 14135
_diffrn_reflns_theta_full 68.915
_diffrn_reflns_theta_max 80.134
_diffrn_reflns_theta_min 3.151
_diffrn_standards_number 0
_exptl_absorpt_coefficient_mu 0.605
_exptl_absorpt_correction_T_max 0.97
_exptl_absorpt_correction_T_min 0.68
_exptl_absorpt_correction_type multi-scan
_exptl_absorpt_process_details 'CrysAlis, (Oxford Diffraction, 2002)'
_exptl_crystal_colour colourless
_exptl_crystal_density_diffrn 1.196
_exptl_crystal_density_method 'not measured'
_exptl_crystal_description block
_exptl_crystal_F_000 464
_exptl_crystal_size_max 0.190
_exptl_crystal_size_mid 0.060
_exptl_crystal_size_min 0.050
_refine_diff_density_max 0.23
_refine_diff_density_min -0.28
_refine_ls_abs_structure_details 'Flack (1983), 2142 Friedel-pairs'
_refine_ls_extinction_method None
_refine_ls_goodness_of_fit_ref 0.9380
_refine_ls_hydrogen_treatment constr
_refine_ls_matrix_type full
_refine_ls_number_parameters 290
_refine_ls_number_reflns 4265
_refine_ls_number_restraints 1
_refine_ls_R_factor_all 0.0469
_refine_ls_R_factor_gt 0.0376
_refine_ls_shift/su_max 0.0001163
_refine_ls_shift/su_mean 0.0000172
_refine_ls_structure_factor_coef Fsqd
_refine_ls_weighting_details
;
 Method= Modified Sheldrick 
 w=1/[\s^2^(F^2^) + ( 0.03P)^2^ + 1.42P] 
 ,where P=(max(Fo^2^,0) + 2Fc^2^)/3 
;
_refine_ls_weighting_scheme calc
_refine_ls_wR_factor_all 0.1101
_refine_ls_wR_factor_gt 0.0861
_refine_ls_wR_factor_ref 0.1101
_reflns_limit_h_max 15
_reflns_limit_h_min -15
_reflns_limit_k_max 8
_reflns_limit_k_min -8
_reflns_limit_l_max 18
_reflns_limit_l_min 0
_reflns_number_gt 3915
_reflns_number_total 4855
_reflns_threshold_expression I>2.0\s(I)
_oxford_diffrn_Wilson_B_factor 2.63
_oxford_diffrn_Wilson_scale 0.02
_oxford_refine_ls_r_factor_ref 0.0469
_oxford_refine_ls_scale 6.96(15)
_oxford_reflns_number_all 4265
_oxford_reflns_threshold_expression_ref I>-3.0\s(I)
_cod_data_source_file ol400735z_si_001.cif
_cod_data_source_block 13
_cod_depositor_comments
;
The following automatic conversions were performed:

'_symmetry_cell_setting' value 'Monoclinic' changed to 'monoclinic'
according to /home/saulius/struct/CIF-dictionaries/cif_core.dic
dictionary named 'cif_core.dic' version 2.4.2 from
2011-04-26.

'_atom_sites_solution_primary' value 'Direct' changed to
'direct' according to
/home/saulius/struct/CIF-dictionaries/cif_core.dic dictionary named
'cif_core.dic' version 2.4.2 from 2011-04-26.

Automatic conversion script
Id: cif_fix_values 1891 2012-01-12 08:04:46Z andrius 
;
_cod_original_formula_sum 'C28 H33 N1 O3'
_cod_database_code 1511955

loop_
_symmetry_equiv_pos_as_xyz
x,y,z
-x,y+1/2,-z

loop_
_atom_site_label
_atom_site_type_symbol
_atom_site_fract_x
_atom_site_fract_y
_atom_site_fract_z
_atom_site_U_iso_or_equiv
_atom_site_occupancy
_atom_site_adp_type
_atom_site_refinement_flags_posn
O1 O 0.38424(14) 0.1035(3) 0.45924(12) 0.0266 1.0000 Uani .
C2 C 0.3265(2) 0.2656(4) 0.40275(17) 0.0235 1.0000 Uani .
C3 C 0.2068(2) 0.2067(4) 0.36026(19) 0.0304 1.0000 Uani .
C4 C 0.1630(2) 0.0394(5) 0.3776(2) 0.0359 1.0000 Uani .
C5 C 0.37534(18) 0.3223(4) 0.32402(17) 0.0214 1.0000 Uani .
O6 O 0.49319(13) 0.3353(3) 0.36302(12) 0.0239 1.0000 Uani .
C7 C 0.5508(2) 0.1613(4) 0.34945(19) 0.0274 1.0000 Uani .
C8 C 0.6719(2) 0.2117(5) 0.37156(17) 0.0282 1.0000 Uani .
C9 C 0.7057(3) 0.4037(5) 0.3585(2) 0.0392 1.0000 Uani .
C10 C 0.8167(3) 0.4425(6) 0.3729(3) 0.0514 1.0000 Uani .
C11 C 0.8935(3) 0.2907(6) 0.3996(2) 0.0556 1.0000 Uani .
C12 C 0.8602(3) 0.0984(6) 0.4136(2) 0.0545 1.0000 Uani .
C13 C 0.7491(2) 0.0582(5) 0.3997(2) 0.0405 1.0000 Uani .
C14 C 0.32898(19) 0.5251(4) 0.27584(16) 0.0215 1.0000 Uani .
N15 N 0.30537(16) 0.5140(3) 0.17135(14) 0.0228 1.0000 Uani .
C16 C 0.4019(2) 0.5437(4) 0.14143(17) 0.0283 1.0000 Uani .
C17 C 0.3789(2) 0.4802(4) 0.03885(19) 0.0290 1.0000 Uani .
C18 C 0.3485(2) 0.2848(4) 0.0110(2) 0.0373 1.0000 Uani .
C19 C 0.3261(3) 0.2263(6) -0.0846(2) 0.0477 1.0000 Uani .
C20 C 0.3346(3) 0.3656(6) -0.1500(2) 0.0509 1.0000 Uani .
C21 C 0.3642(3) 0.5597(6) -0.1235(2) 0.0487 1.0000 Uani .
C22 C 0.3874(2) 0.6173(5) -0.0287(2) 0.0370 1.0000 Uani .
C23 C 0.2051(2) 0.6210(4) 0.11208(18) 0.0261 1.0000 Uani .
C24 C 0.1049(2) 0.5287(4) 0.12953(17) 0.0268 1.0000 Uani .
C25 C 0.0777(2) 0.3314(4) 0.10050(19) 0.0315 1.0000 Uani .
C26 C -0.0101(2) 0.2361(5) 0.1172(2) 0.0410 1.0000 Uani .
C27 C -0.0726(2) 0.3374(6) 0.1620(2) 0.0495 1.0000 Uani .
C28 C -0.0479(3) 0.5339(6) 0.1893(2) 0.0536 1.0000 Uani .
C29 C 0.0402(2) 0.6304(5) 0.1723(2) 0.0387 1.0000 Uani .
C30 C 0.2097(3) 0.8503(4) 0.1184(2) 0.0395 1.0000 Uani .
C31 C 0.4021(2) 0.7032(4) 0.32291(17) 0.0257 1.0000 Uani .
O32 O 0.41341(14) 0.7127(3) 0.42280(12) 0.0286 1.0000 Uani .
H21 H 0.3304 0.3897 0.4414 0.0375 1.0000 Uiso R
H31 H 0.1602 0.2975 0.3167 0.0445 1.0000 Uiso R
H42 H 0.2074 -0.0571 0.4197 0.0505 1.0000 Uiso R
H41 H 0.0866 0.0102 0.3472 0.0501 1.0000 Uiso R
H51 H 0.3541 0.2115 0.2759 0.0330 1.0000 Uiso R
H71 H 0.5423 0.0515 0.3911 0.0414 1.0000 Uiso R
H72 H 0.5210 0.1150 0.2803 0.0436 1.0000 Uiso R
H91 H 0.6521 0.5080 0.3389 0.0571 1.0000 Uiso R
H101 H 0.8395 0.5745 0.3647 0.0685 1.0000 Uiso R
H111 H 0.9679 0.3182 0.4090 0.0772 1.0000 Uiso R
H121 H 0.9129 -0.0052 0.4335 0.0798 1.0000 Uiso R
H131 H 0.7252 -0.0740 0.4065 0.0556 1.0000 Uiso R
H141 H 0.2578 0.5449 0.2882 0.0297 1.0000 Uiso R
H161 H 0.4222 0.6875 0.1445 0.0357 1.0000 Uiso R
H162 H 0.4643 0.4636 0.1834 0.0364 1.0000 Uiso R
H181 H 0.3432 0.1895 0.0562 0.0493 1.0000 Uiso R
H191 H 0.3037 0.0928 -0.1038 0.0624 1.0000 Uiso R
H201 H 0.3213 0.3271 -0.2147 0.0686 1.0000 Uiso R
H211 H 0.3688 0.6575 -0.1698 0.0647 1.0000 Uiso R
H221 H 0.4093 0.7543 -0.0108 0.0514 1.0000 Uiso R
H231 H 0.1975 0.5850 0.0442 0.0390 1.0000 Uiso R
H251 H 0.1213 0.2637 0.0701 0.0455 1.0000 Uiso R
H261 H -0.0271 0.0995 0.0977 0.0556 1.0000 Uiso R
H271 H -0.1323 0.2729 0.1738 0.0646 1.0000 Uiso R
H281 H -0.0904 0.6035 0.2201 0.0703 1.0000 Uiso R
H291 H 0.0560 0.7670 0.1904 0.0499 1.0000 Uiso R
H302 H 0.1418 0.9046 0.0753 0.0739 1.0000 Uiso R
H301 H 0.2728 0.9008 0.1034 0.0738 1.0000 Uiso R
H303 H 0.2149 0.8944 0.1815 0.0747 1.0000 Uiso R
H311 H 0.4745 0.6868 0.3137 0.0377 1.0000 Uiso R
H312 H 0.3681 0.8299 0.2931 0.0368 1.0000 Uiso R
H321 H 0.4004 0.8284 0.4386 0.0504 1.0000 Uiso R
H11 H 0.4501 0.1319 0.4896 0.0507 1.0000 Uiso R

loop_
_atom_site_aniso_label
_atom_site_aniso_U_11
_atom_site_aniso_U_22
_atom_site_aniso_U_33
_atom_site_aniso_U_23
_atom_site_aniso_U_13
_atom_site_aniso_U_12
O1 0.0254(8) 0.0253(9) 0.0271(9) 0.0038(7) 0.0061(7) 0.0008(7)
C2 0.0251(12) 0.0227(12) 0.0225(13) 0.0029(10) 0.0078(10) 0.0015(10)
C3 0.0243(13) 0.0367(15) 0.0316(14) 0.0073(12) 0.0109(11) 0.0027(12)
C4 0.0272(13) 0.0412(16) 0.0397(16) 0.0014(14) 0.0116(12) -0.0035(13)
C5 0.0181(11) 0.0239(12) 0.0207(12) -0.0001(10) 0.0046(9) -0.0013(10)
O6 0.0190(8) 0.0235(9) 0.0280(9) -0.0028(8) 0.0064(7) 0.0005(7)
C7 0.0252(13) 0.0261(14) 0.0330(14) -0.0036(11) 0.0126(11) 0.0026(10)
C8 0.0231(12) 0.0422(15) 0.0202(13) -0.0047(12) 0.0083(10) 0.0026(12)
C9 0.0323(15) 0.0449(17) 0.0467(19) -0.0104(14) 0.0215(14) -0.0048(13)
C10 0.0387(18) 0.063(2) 0.062(2) -0.0191(18) 0.0293(16) -0.0152(16)
C11 0.0257(15) 0.089(3) 0.055(2) -0.019(2) 0.0173(15) -0.0069(17)
C12 0.0301(15) 0.086(3) 0.0469(19) -0.0011(19) 0.0122(14) 0.0188(18)
C13 0.0343(15) 0.055(2) 0.0337(16) 0.0064(14) 0.0136(12) 0.0114(14)
C14 0.0230(11) 0.0247(12) 0.0160(11) 0.0016(10) 0.0054(9) -0.0007(10)
N15 0.0234(10) 0.0275(11) 0.0177(9) 0.0008(9) 0.0070(8) -0.0014(9)
C16 0.0275(12) 0.0373(15) 0.0198(12) 0.0018(11) 0.0073(10) -0.0057(12)
C17 0.0231(12) 0.0380(15) 0.0272(14) 0.0037(12) 0.0100(10) 0.0025(11)
C18 0.0394(15) 0.0390(17) 0.0319(15) -0.0008(12) 0.0096(13) -0.0014(13)
C19 0.0423(17) 0.0501(19) 0.0485(19) -0.0154(16) 0.0122(14) -0.0012(16)
C20 0.0474(19) 0.079(3) 0.0274(16) -0.0040(17) 0.0140(14) 0.0121(18)
C21 0.0518(18) 0.068(2) 0.0323(16) 0.0097(16) 0.0221(14) 0.0081(17)
C22 0.0387(15) 0.0460(16) 0.0322(15) 0.0072(13) 0.0195(13) 0.0018(14)
C23 0.0273(13) 0.0246(12) 0.0249(13) 0.0023(11) 0.0067(11) -0.0004(11)
C24 0.0219(11) 0.0316(13) 0.0231(12) 0.0045(11) 0.0023(9) 0.0037(11)
C25 0.0271(12) 0.0326(14) 0.0312(14) 0.0033(12) 0.0048(11) -0.0006(12)
C26 0.0306(14) 0.0459(17) 0.0379(16) 0.0074(14) -0.0004(12) -0.0104(14)
C27 0.0270(14) 0.077(2) 0.0412(18) 0.0115(18) 0.0071(13) -0.0095(17)
C28 0.0351(16) 0.080(3) 0.052(2) 0.003(2) 0.0226(15) 0.0084(18)
C29 0.0352(15) 0.0461(17) 0.0342(16) 0.0001(14) 0.0108(12) 0.0061(13)
C30 0.0410(16) 0.0278(15) 0.0432(17) 0.0069(13) 0.0051(13) 0.0020(13)
C31 0.0305(13) 0.0254(13) 0.0187(12) 0.0021(10) 0.0046(10) 0.0003(11)
O32 0.0355(10) 0.0233(9) 0.0228(9) -0.0045(7) 0.0040(7) 0.0021(8)

loop_
_atom_type_symbol
_atom_type_scat_dispersion_real
_atom_type_scat_dispersion_imag
_atom_type_scat_Cromer_Mann_a1
_atom_type_scat_Cromer_Mann_b1
_atom_type_scat_Cromer_Mann_a2
_atom_type_scat_Cromer_Mann_b2
_atom_type_scat_Cromer_Mann_a3
_atom_type_scat_Cromer_Mann_b3
_atom_type_scat_Cromer_Mann_a4
_atom_type_scat_Cromer_Mann_b4
_atom_type_scat_Cromer_Mann_c
_atom_type_scat_source
C 0.0181 0.0091 2.3100 20.8439 1.0200 10.2075 1.5886 0.5687 0.8650 51.6512 0.2156 'International Tables Vol C 4.2.6.8 and 6.1.1.4'
H 0.0000 0.0000 0.4930 10.5109 0.3229 26.1257 0.1402 3.1424 0.0408 57.7998 0.0030 'International Tables Vol C 4.2.6.8 and 6.1.1.4'
N 0.0311 0.0180 12.2126 0.0057 3.1322 9.8933 2.0125 28.9975 1.1663 0.5826 -11.5290 'International Tables Vol C 4.2.6.8 and 6.1.1.4'
O 0.0492 0.0322 3.0485 13.2771 2.2868 5.7011 1.5463 0.3239 0.8670 32.9089 0.2508 'International Tables Vol C 4.2.6.8 and 6.1.1.4'

loop_
_geom_angle_atom_site_label_1
_geom_angle_atom_site_label_2
_geom_angle_atom_site_label_3
_geom_angle
_geom_angle_publ_flag
C2 O1 H11 112.6 no
O1 C2 C3 108.1(2) yes
O1 C2 C5 111.75(19) yes
C3 C2 C5 111.1(2) yes
O1 C2 H21 111.9 no
C3 C2 H21 107.8 no
C5 C2 H21 106.2 no
C2 C3 C4 125.7(3) yes
C2 C3 H31 116.6 no
C4 C3 H31 117.7 no
C3 C4 H42 120.2 no
C3 C4 H41 121.4 no
H42 C4 H41 118.4 no
C2 C5 O6 110.33(18) yes
C2 C5 C14 111.82(19) yes
O6 C5 C14 109.06(19) yes
C2 C5 H51 106.2 no
O6 C5 H51 109.6 no
C14 C5 H51 109.8 no
C5 O6 C7 114.99(18) yes
O6 C7 C8 109.5(2) yes
O6 C7 H71 110.0 no
C8 C7 H71 110.3 no
O6 C7 H72 110.4 no
C8 C7 H72 107.6 no
H71 C7 H72 109.0 no
C7 C8 C9 121.4(2) yes
C7 C8 C13 118.8(3) yes
C9 C8 C13 119.7(3) yes
C8 C9 C10 120.2(3) yes
C8 C9 H91 119.2 no
C10 C9 H91 120.7 no
C9 C10 C11 120.5(3) yes
C9 C10 H101 119.8 no
C11 C10 H101 119.7 no
C10 C11 C12 119.6(3) yes
C10 C11 H111 119.9 no
C12 C11 H111 120.5 no
C11 C12 C13 120.3(3) yes
C11 C12 H121 119.8 no
C13 C12 H121 119.9 no
C12 C13 C8 119.7(3) yes
C12 C13 H131 120.8 no
C8 C13 H131 119.4 no
C5 C14 N15 110.75(19) yes
C5 C14 C31 112.29(18) yes
N15 C14 C31 113.53(19) yes
C5 C14 H141 105.3 no
N15 C14 H141 108.5 no
C31 C14 H141 105.9 no
C14 N15 C16 114.35(18) yes
C14 N15 C23 115.80(19) yes
C16 N15 C23 114.33(19) yes
N15 C16 C17 111.5(2) yes
N15 C16 H161 110.7 no
C17 C16 H161 106.1 no
N15 C16 H162 109.0 no
C17 C16 H162 109.4 no
H161 C16 H162 110.2 no
C16 C17 C18 120.4(2) yes
C16 C17 C22 120.6(3) yes
C18 C17 C22 119.0(3) yes
C17 C18 C19 120.4(3) yes
C17 C18 H181 120.0 no
C19 C18 H181 119.6 no
C18 C19 C20 119.3(3) yes
C18 C19 H191 120.3 no
C20 C19 H191 120.3 no
C19 C20 C21 120.9(3) yes
C19 C20 H201 120.1 no
C21 C20 H201 118.9 no
C20 C21 C22 119.8(3) yes
C20 C21 H211 120.7 no
C22 C21 H211 119.6 no
C21 C22 C17 120.6(3) yes
C21 C22 H221 118.9 no
C17 C22 H221 120.5 no
N15 C23 C24 108.8(2) yes
N15 C23 C30 115.8(2) yes
C24 C23 C30 114.1(2) yes
N15 C23 H231 105.0 no
C24 C23 H231 105.4 no
C30 C23 H231 106.7 no
C23 C24 C25 117.9(2) yes
C23 C24 C29 123.5(3) yes
C25 C24 C29 118.6(3) yes
C24 C25 C26 120.8(3) yes
C24 C25 H251 118.2 no
C26 C25 H251 121.0 no
C25 C26 C27 120.1(3) yes
C25 C26 H261 119.8 no
C27 C26 H261 120.1 no
C26 C27 C28 119.6(3) yes
C26 C27 H271 120.4 no
C28 C27 H271 119.9 no
C27 C28 C29 120.4(3) yes
C27 C28 H281 119.8 no
C29 C28 H281 119.8 no
C28 C29 C24 120.4(3) yes
C28 C29 H291 119.9 no
C24 C29 H291 119.7 no
C23 C30 H302 109.0 no
C23 C30 H301 110.5 no
H302 C30 H301 110.9 no
C23 C30 H303 110.7 no
H302 C30 H303 106.8 no
H301 C30 H303 109.0 no
C14 C31 O32 109.95(19) yes
C14 C31 H311 108.3 no
O32 C31 H311 111.6 no
C14 C31 H312 110.1 no
O32 C31 H312 107.7 no
H311 C31 H312 109.2 no
C31 O32 H321 111.5 no

loop_
_geom_bond_atom_site_label_1
_geom_bond_atom_site_label_2
_geom_bond_distance
_geom_bond_publ_flag
O1 C2 1.416(3) yes
O1 H11 0.838 no
C2 C3 1.508(3) yes
C2 C5 1.546(3) yes
C2 H21 0.998 no
C3 C4 1.311(4) yes
C3 H31 0.941 no
C4 H42 0.944 no
C4 H41 0.953 no
C5 O6 1.433(3) yes
C5 C14 1.551(3) yes
C5 H51 1.000 no
O6 C7 1.424(3) yes
C7 C8 1.516(3) yes
C7 H71 0.986 no
C7 H72 1.018 no
C8 C9 1.383(4) yes
C8 C13 1.388(4) yes
C9 C10 1.394(4) yes
C9 H91 0.952 no
C10 C11 1.375(5) yes
C10 H101 0.946 no
C11 C12 1.386(6) yes
C11 H111 0.937 no
C12 C13 1.398(4) yes
C12 H121 0.942 no
C13 H131 0.948 no
C14 N15 1.482(3) yes
C14 C31 1.529(3) yes
C14 H141 0.998 no
N15 C16 1.462(3) yes
N15 C23 1.479(3) yes
C16 C17 1.514(4) yes
C16 H161 0.989 no
C16 H162 0.992 no
C17 C18 1.381(4) yes
C17 C22 1.386(4) yes
C18 C19 1.407(4) yes
C18 H181 0.942 no
C19 C20 1.374(5) yes
C19 H191 0.948 no
C20 C21 1.366(5) yes
C20 H201 0.954 no
C21 C22 1.395(4) yes
C21 H211 0.962 no
C22 H221 0.965 no
C23 C24 1.524(4) yes
C23 C30 1.528(4) yes
C23 H231 1.010 no
C24 C25 1.389(4) yes
C24 C29 1.380(4) yes
C25 C26 1.386(4) yes
C25 H251 0.942 no
C26 C27 1.376(5) yes
C26 H261 0.957 no
C27 C28 1.374(6) yes
C27 H271 0.945 no
C28 C29 1.395(4) yes
C28 H281 0.943 no
C29 H291 0.950 no
C30 H302 0.965 no
C30 H301 0.969 no
C30 H303 0.962 no
C31 O32 1.444(3) yes
C31 H311 0.989 no
C31 H312 0.984 no
O32 H321 0.838 no

loop_
_geom_hbond_atom_site_label_D
_geom_hbond_atom_site_label_H
_geom_hbond_atom_site_label_A
_geom_hbond_site_symmetry_A
_geom_hbond_angle_DHA
_geom_hbond_distance_DH
_geom_hbond_distance_HA
_geom_hbond_distance_DA
_geom_hbond_publ_flag
C2 H21 O32 . 126.88(7) 0.998 2.454 3.155(4) yes
O32 H321 O1 1_565 169.81(7) 0.838 1.878 2.707(4) yes
O1 H11 O32 2_646 168.34(8) 0.838 1.882 2.708(4) yes
